data_4031930
_publ_author_name 'Anna Kowalewska'
_publ_section_title
;
 Octa(3-mercaptopropyl)octasilsesquioxane - A reactive nanocube of unique
 self-assembled packing morphology
;
_journal_name_full 'Journal of Organometallic Chemistry'
_journal_page_first 15
_journal_page_last 24
_journal_paper_doi 10.1016/j.jorganchem.2016.02.040
_journal_volume 810
_journal_year 2016
_chemical_formula_sum 'C24 H56 O12 S8 Si8'
_chemical_formula_weight 1017.88
_chemical_name_systematic
;
 ?
;
_space_group_crystal_system triclinic
_space_group_IT_number 2
_space_group_name_Hall '-P 1'
_space_group_name_H-M_alt 'P -1'
_symmetry_space_group_name_Hall '-P 1'
_symmetry_space_group_name_H-M 'P -1'
_atom_sites_solution_hydrogens mixed
_audit_creation_method SHELXL-2013
_cell_angle_alpha 74.082(2)
_cell_angle_beta 78.938(2)
_cell_angle_gamma 79.032(2)
_cell_formula_units_Z 2
_cell_length_a 9.5967(7)
_cell_length_b 9.6229(7)
_cell_length_c 13.7596(10)
_cell_measurement_temperature 100(2)
_cell_volume 1186.42(15)
_computing_structure_refinement 'SHELXL-2013 (Sheldrick, 2013)'
_diffrn_ambient_temperature 100(2)
_diffrn_measured_fraction_theta_full 0.944
_diffrn_measured_fraction_theta_max 0.957
_diffrn_radiation_type CuK\a
_diffrn_radiation_wavelength 1.54178
_diffrn_reflns_av_R_equivalents 0.0253
_diffrn_reflns_av_unetI/netI 0.0269
_diffrn_reflns_laue_measured_fraction_full 0.944
_diffrn_reflns_laue_measured_fraction_max 0.957
_diffrn_reflns_limit_h_max 11
_diffrn_reflns_limit_h_min -11
_diffrn_reflns_limit_k_max 11
_diffrn_reflns_limit_k_min -11
_diffrn_reflns_limit_l_max 16
_diffrn_reflns_limit_l_min -16
_diffrn_reflns_number 11741
_diffrn_reflns_point_group_measured_fraction_full 0.944
_diffrn_reflns_point_group_measured_fraction_max 0.957
_diffrn_reflns_theta_full 67.679
_diffrn_reflns_theta_max 66.992
_diffrn_reflns_theta_min 3.377
_exptl_absorpt_coefficient_mu 5.846
_exptl_crystal_density_diffrn 1.425
_exptl_crystal_F_000 536
_exptl_crystal_size_max 0.200
_exptl_crystal_size_mid 0.200
_exptl_crystal_size_min 0.150
_refine_diff_density_max 0.564
_refine_diff_density_min -0.573
_refine_diff_density_rms 0.069
_refine_ls_extinction_coef 0.00126(19)
_refine_ls_extinction_expression Fc^*^=kFc[1+0.001xFc^2^\l^3^/sin(2\q)]^-1/4^
_refine_ls_extinction_method SHELXL
_refine_ls_goodness_of_fit_ref 1.036
_refine_ls_hydrogen_treatment constr
_refine_ls_matrix_type full
_refine_ls_number_parameters 236
_refine_ls_number_reflns 4067
_refine_ls_number_restraints 0
_refine_ls_restrained_S_all 1.036
_refine_ls_R_factor_all 0.0385
_refine_ls_R_factor_gt 0.0376
_refine_ls_shift/su_max 0.000
_refine_ls_shift/su_mean 0.000
_refine_ls_structure_factor_coef Fsqd
_refine_ls_weighting_details 'w=1/[\s^2^(Fo^2^)+(0.0403P)^2^+2.0704P] where P=(Fo^2^+2Fc^2^)/3'
_refine_ls_weighting_scheme calc
_refine_ls_wR_factor_gt 0.0948
_refine_ls_wR_factor_ref 0.0956
_reflns_Friedel_coverage 0.000
_reflns_friedel_fraction_full .
_reflns_friedel_fraction_max .
_reflns_number_gt 3948
_reflns_number_total 4067
_reflns_threshold_expression 'I > 2\s(I)'
_cod_data_source_file HSPOS.cif
_cod_data_source_block 114L_0m
_cod_database_code 4031930

loop_
_space_group_symop_operation_xyz
'x, y, z'
'-x, -y, -z'

loop_
_atom_site_label
_atom_site_type_symbol
_atom_site_fract_x
_atom_site_fract_y
_atom_site_fract_z
_atom_site_U_iso_or_equiv
_atom_site_adp_type
_atom_site_occupancy
_atom_site_site_symmetry_order
_atom_site_calc_flag
_atom_site_refinement_flags_posn
_atom_site_refinement_flags_adp
_atom_site_refinement_flags_occupancy
_atom_site_disorder_assembly
_atom_site_disorder_group
S1 S 0.51921(8) 0.78220(9) 0.26616(5) 0.03336(19) Uani 1 1 d . . . . .
H1S H 0.4100 0.7398 0.3155 0.040 Uiso 1 1 d R U . . .
S2 S -0.15698(9) 0.39755(9) 0.59990(6) 0.0407(2) Uani 1 1 d . . . . .
H2S H -0.1414 0.5260 0.5631 0.049 Uiso 1 1 d R U . . .
S3 S 0.39247(10) 0.20335(10) 0.48958(6) 0.0500(2) Uani 1 1 d . . . . .
H3S H 0.3245 0.3252 0.4709 0.060 Uiso 1 1 d R U . . .
S4 S 0.05247(10) 0.00225(9) -0.38323(6) 0.0425(2) Uani 1 1 d . . . . .
H4S H 0.0500 0.1302 -0.4254 0.051 Uiso 1 1 d R U . . .
Si1 Si 0.23363(6) 0.61559(6) 0.00544(5) 0.01299(16) Uani 1 1 d . . . . .
Si2 Si -0.15573(6) 0.43341(6) 0.18795(5) 0.01263(16) Uani 1 1 d . . . . .
Si3 Si 0.16729(6) 0.30255(6) 0.12595(5) 0.01308(16) Uani 1 1 d . . . . .
Si4 Si 0.08832(6) 0.25385(6) -0.06742(5) 0.01228(15) Uani 1 1 d . . . . .
O1 O 0.23983(17) 0.61321(17) -0.11243(12) 0.0179(3) Uani 1 1 d . . . . .
O2 O 0.24082(17) 0.44930(17) 0.07544(13) 0.0191(4) Uani 1 1 d . . . . .
O3 O -0.14884(18) 0.60728(17) 0.14967(12) 0.0182(4) Uani 1 1 d . . . . .
O4 O 0.08444(17) 0.71084(18) 0.04229(13) 0.0196(4) Uani 1 1 d . . . . .
O5 O 0.15681(17) 0.22527(17) 0.03665(12) 0.0180(4) Uani 1 1 d . . . . .
O6 O 0.00659(17) 0.34661(17) 0.18250(12) 0.0181(4) Uani 1 1 d . . . . .
C1 C 0.3831(2) 0.7010(3) 0.01807(19) 0.0190(5) Uani 1 1 d . . . . .
H1A H 0.4744 0.6508 -0.0118 0.023 Uiso 1 1 calc R U . . .
H1B H 0.3718 0.8043 -0.0214 0.023 Uiso 1 1 calc R U . . .
C2 C 0.3916(3) 0.6953(3) 0.1302(2) 0.0267(6) Uani 1 1 d . . . . .
H2A H 0.2944 0.7240 0.1651 0.032 Uiso 1 1 calc R U . . .
H2B H 0.4262 0.5939 0.1658 0.032 Uiso 1 1 calc R U . . .
C3 C 0.4910(3) 0.7955(3) 0.1372(2) 0.0284(6) Uani 1 1 d . . . . .
H3A H 0.4511 0.8976 0.1067 0.034 Uiso 1 1 calc R U . . .
H3B H 0.5851 0.7728 0.0961 0.034 Uiso 1 1 calc R U . . .
C4 C -0.2514(3) 0.3885(3) 0.31849(18) 0.0194(5) Uani 1 1 d . . . . .
H4A H -0.3485 0.4463 0.3205 0.023 Uiso 1 1 calc R U . . .
H4B H -0.2628 0.2839 0.3380 0.023 Uiso 1 1 calc R U . . .
C5 C -0.1744(3) 0.4188(3) 0.39668(19) 0.0240(5) Uani 1 1 d . . . . .
H5A H -0.0741 0.3686 0.3903 0.029 Uiso 1 1 calc R U . . .
H5B H -0.1716 0.5250 0.3816 0.029 Uiso 1 1 calc R U . . .
C6 C -0.2476(3) 0.3673(3) 0.5048(2) 0.0334(7) Uani 1 1 d . . . . .
H6A H -0.2525 0.2617 0.5189 0.040 Uiso 1 1 calc R U . . .
H6B H -0.3472 0.4192 0.5112 0.040 Uiso 1 1 calc R U . . .
C7 C 0.2773(3) 0.1762(3) 0.21780(19) 0.0207(5) Uani 1 1 d . . . . .
H7A H 0.2368 0.0835 0.2442 0.025 Uiso 1 1 calc R U . . .
H7B H 0.3757 0.1543 0.1821 0.025 Uiso 1 1 calc R U . . .
C8 C 0.2851(3) 0.2377(3) 0.3083(2) 0.0254(6) Uani 1 1 d . . . . .
H8A H 0.3206 0.3332 0.2819 0.030 Uiso 1 1 calc R U . . .
H8B H 0.1874 0.2544 0.3464 0.030 Uiso 1 1 calc R U . . .
C9 C 0.3825(4) 0.1366(4) 0.3805(2) 0.0435(8) Uani 1 1 d . . . . .
H9A H 0.4803 0.1214 0.3422 0.052 Uiso 1 1 calc R U . . .
H9B H 0.3479 0.0407 0.4054 0.052 Uiso 1 1 calc R U . . .
C10 C 0.1388(2) 0.0935(2) -0.12187(18) 0.0162(5) Uani 1 1 d . . . . .
H10A H 0.2447 0.0725 -0.1364 0.019 Uiso 1 1 calc R U . . .
H10B H 0.1043 0.0076 -0.0710 0.019 Uiso 1 1 calc R U . . .
C11 C 0.0760(3) 0.1162(3) -0.2207(2) 0.0258(6) Uani 1 1 d . . . . .
H11A H -0.0298 0.1233 -0.2045 0.031 Uiso 1 1 calc R U . . .
H11B H 0.0992 0.2094 -0.2682 0.031 Uiso 1 1 calc R U . . .
C12 C 0.1343(3) -0.0073(3) -0.2725(2) 0.0283(6) Uani 1 1 d . . . . .
H12A H 0.1203 -0.1010 -0.2221 0.034 Uiso 1 1 calc R U . . .
H12B H 0.2389 -0.0077 -0.2941 0.034 Uiso 1 1 calc R U . . .

loop_
_atom_site_aniso_label
_atom_site_aniso_U_11
_atom_site_aniso_U_22
_atom_site_aniso_U_33
_atom_site_aniso_U_23
_atom_site_aniso_U_13
_atom_site_aniso_U_12
S1 0.0320(4) 0.0467(4) 0.0263(4) -0.0148(3) -0.0049(3) -0.0085(3)
S2 0.0554(5) 0.0489(5) 0.0209(4) -0.0096(3) -0.0082(3) -0.0110(4)
S3 0.0651(6) 0.0563(5) 0.0339(4) -0.0159(4) -0.0303(4) 0.0084(4)
S4 0.0668(6) 0.0358(4) 0.0330(4) -0.0180(3) -0.0195(4) -0.0011(4)
Si1 0.0108(3) 0.0132(3) 0.0146(3) -0.0039(2) -0.0012(2) -0.0009(2)
Si2 0.0138(3) 0.0116(3) 0.0109(3) -0.0024(2) 0.0007(2) -0.0010(2)
Si3 0.0133(3) 0.0117(3) 0.0126(3) -0.0023(2) -0.0032(2) 0.0024(2)
Si4 0.0130(3) 0.0099(3) 0.0130(3) -0.0036(2) -0.0011(2) 0.0009(2)
O1 0.0185(8) 0.0209(8) 0.0145(8) -0.0042(6) -0.0005(7) -0.0058(7)
O2 0.0178(8) 0.0161(8) 0.0210(9) 0.0001(7) -0.0042(7) -0.0018(6)
O3 0.0233(8) 0.0125(8) 0.0172(8) -0.0039(6) 0.0013(7) -0.0023(6)
O4 0.0154(8) 0.0184(8) 0.0254(9) -0.0095(7) -0.0016(7) 0.0012(6)
O5 0.0223(8) 0.0163(8) 0.0147(8) -0.0057(6) -0.0046(7) 0.0036(6)
O6 0.0174(8) 0.0179(8) 0.0160(8) -0.0030(6) -0.0015(7) 0.0021(6)
C1 0.0140(11) 0.0205(12) 0.0241(13) -0.0081(10) -0.0024(10) -0.0029(9)
C2 0.0274(13) 0.0322(14) 0.0233(14) -0.0065(11) -0.0050(11) -0.0104(11)
C3 0.0262(13) 0.0378(15) 0.0259(14) -0.0129(12) -0.0016(12) -0.0109(12)
C4 0.0197(12) 0.0173(11) 0.0194(12) -0.0056(9) 0.0012(10) -0.0007(9)
C5 0.0285(13) 0.0277(13) 0.0152(12) -0.0060(10) -0.0003(11) -0.0050(11)
C6 0.0436(17) 0.0447(17) 0.0150(13) -0.0095(12) -0.0003(12) -0.0150(14)
C7 0.0221(12) 0.0182(12) 0.0194(12) -0.0036(10) -0.0064(10) 0.0045(10)
C8 0.0303(14) 0.0245(13) 0.0215(13) -0.0056(10) -0.0131(11) 0.0049(11)
C9 0.058(2) 0.0418(18) 0.0337(17) -0.0159(14) -0.0296(16) 0.0186(15)
C10 0.0186(11) 0.0116(10) 0.0173(12) -0.0054(9) -0.0002(10) 0.0004(9)
C11 0.0329(14) 0.0218(13) 0.0266(14) -0.0136(11) -0.0110(12) 0.0050(11)
C12 0.0442(16) 0.0217(13) 0.0216(13) -0.0094(11) -0.0091(12) -0.0008(12)

loop_
_atom_type_symbol
_atom_type_description
_atom_type_scat_dispersion_real
_atom_type_scat_dispersion_imag
_atom_type_scat_source
C C 0.0181 0.0091 'International Tables Vol C Tables 4.2.6.8 and 6.1.1.4'
H H 0.0000 0.0000 'International Tables Vol C Tables 4.2.6.8 and 6.1.1.4'
O O 0.0492 0.0322 'International Tables Vol C Tables 4.2.6.8 and 6.1.1.4'
Si Si 0.2541 0.3302 'International Tables Vol C Tables 4.2.6.8 and 6.1.1.4'
S S 0.3331 0.5567 'International Tables Vol C Tables 4.2.6.8 and 6.1.1.4'

loop_
_geom_angle_atom_site_label_1
_geom_angle_atom_site_label_2
_geom_angle_atom_site_label_3
_geom_angle
_geom_angle_site_symmetry_1
_geom_angle_site_symmetry_3
C3 S1 H1S 101.4 . .
C6 S2 H2S 100.3 . .
C9 S3 H3S 102.9 . .
C12 S4 H4S 100.4 . .
O1 Si1 O4 109.43(9) . .
O1 Si1 O2 108.77(9) . .
O4 Si1 O2 109.28(9) . .
O1 Si1 C1 110.11(10) . .
O4 Si1 C1 108.29(10) . .
O2 Si1 C1 110.95(10) . .
O6 Si2 O3 108.70(9) . .
O6 Si2 O1 109.07(9) . 2_565
O3 Si2 O1 109.10(9) . 2_565
O6 Si2 C4 110.51(10) . .
O3 Si2 C4 110.21(10) . .
O1 Si2 C4 109.22(10) 2_565 .
O2 Si3 O6 108.98(9) . .
O2 Si3 O5 109.51(9) . .
O6 Si3 O5 108.98(9) . .
O2 Si3 C7 109.17(10) . .
O6 Si3 C7 110.58(10) . .
O5 Si3 C7 109.61(10) . .
O4 Si4 O3 109.29(9) 2_565 2_565
O4 Si4 O5 109.21(9) 2_565 .
O3 Si4 O5 108.72(9) 2_565 .
O4 Si4 C10 109.91(10) 2_565 .
O3 Si4 C10 108.90(10) 2_565 .
O5 Si4 C10 110.77(9) . .
Si1 O1 Si2 142.60(11) . 2_565
Si3 O2 Si1 150.01(11) . .
Si4 O3 Si2 150.70(11) 2_565 .
Si4 O4 Si1 154.14(12) 2_565 .
Si4 O5 Si3 142.30(11) . .
Si2 O6 Si3 154.64(11) . .
C2 C1 Si1 112.97(17) . .
C2 C1 H1A 109.0 . .
Si1 C1 H1A 109.0 . .
C2 C1 H1B 109.0 . .
Si1 C1 H1B 109.0 . .
H1A C1 H1B 107.8 . .
C3 C2 C1 111.8(2) . .
C3 C2 H2A 109.2 . .
C1 C2 H2A 109.2 . .
C3 C2 H2B 109.2 . .
C1 C2 H2B 109.2 . .
H2A C2 H2B 107.9 . .
C2 C3 S1 114.3(2) . .
C2 C3 H3A 108.7 . .
S1 C3 H3A 108.7 . .
C2 C3 H3B 108.7 . .
S1 C3 H3B 108.7 . .
H3A C3 H3B 107.6 . .
C5 C4 Si2 113.06(17) . .
C5 C4 H4A 109.0 . .
Si2 C4 H4A 109.0 . .
C5 C4 H4B 109.0 . .
Si2 C4 H4B 109.0 . .
H4A C4 H4B 107.8 . .
C6 C5 C4 112.0(2) . .
C6 C5 H5A 109.2 . .
C4 C5 H5A 109.2 . .
C6 C5 H5B 109.2 . .
C4 C5 H5B 109.2 . .
H5A C5 H5B 107.9 . .
C5 C6 S2 113.3(2) . .
C5 C6 H6A 108.9 . .
S2 C6 H6A 108.9 . .
C5 C6 H6B 108.9 . .
S2 C6 H6B 108.9 . .
H6A C6 H6B 107.7 . .
C8 C7 Si3 112.84(16) . .
C8 C7 H7A 109.0 . .
Si3 C7 H7A 109.0 . .
C8 C7 H7B 109.0 . .
Si3 C7 H7B 109.0 . .
H7A C7 H7B 107.8 . .
C9 C8 C7 112.5(2) . .
C9 C8 H8A 109.1 . .
C7 C8 H8A 109.1 . .
C9 C8 H8B 109.1 . .
C7 C8 H8B 109.1 . .
H8A C8 H8B 107.8 . .
C8 C9 S3 114.0(2) . .
C8 C9 H9A 108.8 . .
S3 C9 H9A 108.8 . .
C8 C9 H9B 108.8 . .
S3 C9 H9B 108.8 . .
H9A C9 H9B 107.6 . .
C11 C10 Si4 112.39(16) . .
C11 C10 H10A 109.1 . .
Si4 C10 H10A 109.1 . .
C11 C10 H10B 109.1 . .
Si4 C10 H10B 109.1 . .
H10A C10 H10B 107.9 . .
C12 C11 C10 112.0(2) . .
C12 C11 H11A 109.2 . .
C10 C11 H11A 109.2 . .
C12 C11 H11B 109.2 . .
C10 C11 H11B 109.2 . .
H11A C11 H11B 107.9 . .
C11 C12 S4 114.68(19) . .
C11 C12 H12A 108.6 . .
S4 C12 H12A 108.6 . .
C11 C12 H12B 108.6 . .
S4 C12 H12B 108.6 . .
H12A C12 H12B 107.6 . .

loop_
_geom_bond_atom_site_label_1
_geom_bond_atom_site_label_2
_geom_bond_distance
_geom_bond_site_symmetry_2
S1 C3 1.812(3) .
S1 H1S 1.2097 .
S2 C6 1.815(3) .
S2 H2S 1.2264 .
S3 C9 1.812(3) .
S3 H3S 1.2142 .
S4 C12 1.817(3) .
S4 H4S 1.2061 .
Si1 O1 1.6178(17) .
Si1 O4 1.6198(16) .
Si1 O2 1.6221(16) .
Si1 C1 1.840(2) .
Si2 O6 1.6199(16) .
Si2 O3 1.6207(16) .
Si2 O1 1.6272(17) 2_565
Si2 C4 1.830(2) .
Si3 O2 1.6210(17) .
Si3 O6 1.6233(17) .
Si3 O5 1.6279(17) .
Si3 C7 1.836(2) .
Si4 O4 1.6167(16) 2_565
Si4 O3 1.6179(17) 2_565
Si4 O5 1.6231(16) .
Si4 C10 1.841(2) .
O1 Si2 1.6272(17) 2_565
O3 Si4 1.6180(17) 2_565
O4 Si4 1.6167(16) 2_565
C1 C2 1.546(3) .
C1 H1A 0.9900 .
C1 H1B 0.9900 .
C2 C3 1.512(4) .
C2 H2A 0.9900 .
C2 H2B 0.9900 .
C3 H3A 0.9900 .
C3 H3B 0.9900 .
C4 C5 1.532(3) .
C4 H4A 0.9900 .
C4 H4B 0.9900 .
C5 C6 1.510(4) .
C5 H5A 0.9900 .
C5 H5B 0.9900 .
C6 H6A 0.9900 .
C6 H6B 0.9900 .
C7 C8 1.537(3) .
C7 H7A 0.9900 .
C7 H7B 0.9900 .
C8 C9 1.512(4) .
C8 H8A 0.9900 .
C8 H8B 0.9900 .
C9 H9A 0.9900 .
C9 H9B 0.9900 .
C10 C11 1.536(3) .
C10 H10A 0.9900 .
C10 H10B 0.9900 .
C11 C12 1.514(3) .
C11 H11A 0.9900 .
C11 H11B 0.9900 .
C12 H12A 0.9900 .
C12 H12B 0.9900 .
